data_7010362
loop_
_publ_author_name
'Mattheis, Chris'
'Braunstein, Pierre'
'Fischer, Axel'

_publ_section_title
;
 A new chiral metalladiphosphine for early--late chemistry. Crystal
 structure of a D-camphor-based zirconium enolato phosphine and
 rearrangement of heterobimetallic Zr/Pd complexes&#x200A;&#x2020;
;
_journal_issue 6
_journal_name_full 'Journal of the Chemical Society, Dalton Transactions'
_journal_page_first 800
_journal_paper_doi 10.1039/b008227i
_journal_year 2001
_chemical_formula_sum 'C54 H58 O2 P2 Zr'
_chemical_formula_weight 892.16
_chemical_name_systematic
;

?

;
_space_group_IT_number 4
_symmetry_cell_setting monoclinic
_symmetry_space_group_name_Hall 'P 2yb'
_symmetry_space_group_name_H-M 'P 1 21 1'
_atom_sites_solution_hydrogens geom
_atom_sites_solution_primary direct
_atom_sites_solution_secondary difmap
_audit_creation_method SHELXL-97
_cell_angle_alpha 90.00
_cell_angle_beta 97.67(1)
_cell_angle_gamma 90.00
_cell_formula_units_Z 2
_cell_length_a 9.582(8)
_cell_length_b 12.5470(10)
_cell_length_c 18.959(16)
_cell_measurement_reflns_used 6641
_cell_measurement_temperature 143(2)
_cell_measurement_theta_max 28.2
_cell_measurement_theta_min 2.0
_cell_volume 2259(3)
_computing_cell_refinement 'Bruker AXS SMART CCD System'
_computing_data_collection 'Bruker AXS SMART CCD System'
_computing_data_reduction 'Bruker AXS SMART CCD System'
_computing_molecular_graphics 'Siemens XP5'
_computing_publication_material 'SHELXL-97 (Sheldrick, 1997)'
_computing_structure_refinement 'SHELXL-97 (Sheldrick, 1997)'
_computing_structure_solution 'SHELXS-97 (Sheldrick, 1990)'
_diffrn_ambient_temperature 143(2)
_diffrn_detector_area_resol_mean 8.192
_diffrn_measured_fraction_theta_full 0.999
_diffrn_measured_fraction_theta_max 0.999
_diffrn_measurement_device_type 'Bruker AXS SMART CCD System'
_diffrn_measurement_method omega-scans
_diffrn_radiation_monochromator graphite
_diffrn_radiation_source 'fine-focus sealed tube'
_diffrn_radiation_type MoK\a
_diffrn_radiation_wavelength 0.71073
_diffrn_reflns_av_R_equivalents 0.0664
_diffrn_reflns_av_sigmaI/netI 0.0987
_diffrn_reflns_limit_h_max 12
_diffrn_reflns_limit_h_min -12
_diffrn_reflns_limit_k_max 16
_diffrn_reflns_limit_k_min -16
_diffrn_reflns_limit_l_max 25
_diffrn_reflns_limit_l_min -24
_diffrn_reflns_number 24146
_diffrn_reflns_theta_full 28.28
_diffrn_reflns_theta_max 28.28
_diffrn_reflns_theta_min 1.95
_exptl_absorpt_coefficient_mu 0.355
_exptl_absorpt_correction_T_max 0.98
_exptl_absorpt_correction_T_min 0.83
_exptl_absorpt_correction_type SADABS
_exptl_crystal_colour colourless
_exptl_crystal_density_diffrn 1.312
_exptl_crystal_density_method 'not measured'
_exptl_crystal_description column
_exptl_crystal_F_000 936
_exptl_crystal_size_max 0.21
_exptl_crystal_size_mid 0.10
_exptl_crystal_size_min 0.07
_refine_diff_density_max 0.419
_refine_diff_density_min -0.376
_refine_diff_density_rms 0.055
_refine_ls_abs_structure_details 'Flack H D (1983), Acta Cryst. A39, 876-881'
_refine_ls_abs_structure_Flack -0.06(2)
_refine_ls_extinction_method none
_refine_ls_goodness_of_fit_ref 0.861
_refine_ls_hydrogen_treatment mixed
_refine_ls_matrix_type full
_refine_ls_number_parameters 538
_refine_ls_number_reflns 11141
_refine_ls_number_restraints 1
_refine_ls_restrained_S_all 0.861
_refine_ls_R_factor_all 0.0559
_refine_ls_R_factor_gt 0.0368
_refine_ls_shift/su_max 0.001
_refine_ls_shift/su_mean 0.000
_refine_ls_structure_factor_coef Fsqd
_refine_ls_weighting_details 'w=1/[\s^2^(Fo^2^)+(0.0129P)^2^+0.0000P] where P=(Fo^2^+2Fc^2^)/3'
_refine_ls_weighting_scheme calc
_refine_ls_wR_factor_gt 0.0523
_refine_ls_wR_factor_ref 0.0559
_reflns_number_gt 8818
_reflns_number_total 11141
_reflns_threshold_expression >2sigma(I)
_cod_data_source_file b008227i.txt
_cod_data_source_block stras
_cod_depositor_comments
;
The following automatic conversions were performed:

'_refine_ls_weighting_scheme' value 'calc
w=1/[\s^2^(Fo^2^)+(0.0129P)^2^+0.0000P] where P=(Fo^2^+2Fc^2^)/3' was
changed to 'calc'. New tag '_refine_ls_weighting_details' was
created. The value of the new tag was set to
'w=1/[\s^2^(Fo^2^)+(0.0129P)^2^+0.0000P] where P=(Fo^2^+2Fc^2^)/3'.

Automatic conversion script
Id: cif_fix_values 3143 2015-03-26 13:38:13Z robertas 
;
_cod_original_sg_symbol_H-M P2(1)
_cod_database_code 7010362

loop_
_symmetry_equiv_pos_as_xyz
'x, y, z'
'-x, y+1/2, -z'

loop_
_atom_site_label
_atom_site_type_symbol
_atom_site_fract_x
_atom_site_fract_y
_atom_site_fract_z
_atom_site_U_iso_or_equiv
_atom_site_adp_type
_atom_site_occupancy
_atom_site_calc_flag
_atom_site_refinement_flags
_atom_site_disorder_assembly
_atom_site_disorder_group
Zr Zr 0.68640(2) 0.280100(18) 0.267813(11) 0.01553(5) Uani 1 d . . .
P P 0.73037(7) 0.04458(5) 0.43426(3) 0.02022(15) Uani 1 d . . .
O O 0.54885(16) 0.20967(13) 0.32301(8) 0.0199(4) Uani 1 d . . .
C2 C 0.4906(2) 0.12715(19) 0.35165(12) 0.0181(5) Uani 1 d . . .
C3 C 0.5495(3) 0.0481(2) 0.39539(12) 0.0195(6) Uani 1 d . . .
C4 C 0.4229(3) -0.0171(2) 0.41358(12) 0.0232(6) Uani 1 d . . .
H4 H 0.4454 -0.0913 0.4308 0.028 Uiso 1 calc R . .
C5 C 0.3469(3) 0.0533(2) 0.46414(15) 0.0312(7) Uani 1 d . . .
H5A H 0.2695 0.0137 0.4821 0.037 Uiso 1 calc R . .
H5B H 0.4134 0.0790 0.5050 0.037 Uiso 1 calc R . .
C6 C 0.2897(3) 0.1461(2) 0.41555(15) 0.0301(7) Uani 1 d . . .
H6A H 0.3336 0.2144 0.4326 0.036 Uiso 1 calc R . .
H6B H 0.1862 0.1523 0.4135 0.036 Uiso 1 calc R . .
C7 C 0.3310(3) 0.1158(2) 0.34168(14) 0.0238(6) Uani 1 d . . .
C8 C 0.3184(3) -0.0089(2) 0.34229(15) 0.0256(7) Uani 1 d . . .
C9 C 0.3668(3) -0.0612(2) 0.27749(13) 0.0312(7) Uani 1 d . . .
H9A H 0.3680 -0.1387 0.2836 0.047 Uiso 1 calc R . .
H9B H 0.4617 -0.0362 0.2722 0.047 Uiso 1 calc R . .
H9C H 0.3019 -0.0423 0.2349 0.047 Uiso 1 calc R . .
C10 C 0.1701(3) -0.0496(2) 0.34901(15) 0.0389(8) Uani 1 d . . .
H10A H 0.1090 -0.0386 0.3039 0.058 Uiso 1 calc R . .
H10B H 0.1322 -0.0105 0.3870 0.058 Uiso 1 calc R . .
H10C H 0.1743 -0.1258 0.3605 0.058 Uiso 1 calc R . .
C11 C 0.2539(3) 0.1743(2) 0.27799(14) 0.0323(7) Uani 1 d . . .
H11A H 0.2654 0.2513 0.2851 0.048 Uiso 1 calc R . .
H11B H 0.1536 0.1561 0.2729 0.048 Uiso 1 calc R . .
H11C H 0.2929 0.1532 0.2349 0.048 Uiso 1 calc R . .
C21 C 0.7832(3) -0.0954(2) 0.42552(12) 0.0217(6) Uani 1 d . . .
C22 C 0.7049(3) -0.1673(2) 0.38135(16) 0.0297(7) Uani 1 d . . .
H22 H 0.6180 -0.1452 0.3554 0.036 Uiso 1 calc R . .
C23 C 0.7509(3) -0.2711(3) 0.37423(17) 0.0363(8) Uani 1 d . . .
H23 H 0.6948 -0.3196 0.3441 0.044 Uiso 1 calc R . .
C24 C 0.8766(3) -0.3040(2) 0.41025(14) 0.0328(7) Uani 1 d . . .
H24 H 0.9075 -0.3753 0.4055 0.039 Uiso 1 calc R . .
C25 C 0.9586(3) -0.2331(3) 0.45371(12) 0.0321(7) Uani 1 d . . .
H25 H 1.0461 -0.2554 0.4789 0.038 Uiso 1 calc R . .
C26 C 0.9123(3) -0.1296(2) 0.46019(14) 0.0274(6) Uani 1 d . . .
H26 H 0.9703 -0.0807 0.4890 0.033 Uiso 1 calc R . .
C31 C 0.7099(3) 0.0506(2) 0.52969(13) 0.0222(6) Uani 1 d . . .
C32 C 0.7229(4) -0.0334(3) 0.57571(16) 0.0526(11) Uani 1 d . . .
H32 H 0.7469 -0.1018 0.5595 0.063 Uiso 1 calc R . .
C33 C 0.7011(5) -0.0194(3) 0.64674(18) 0.0782(15) Uani 1 d . . .
H33 H 0.7121 -0.0784 0.6785 0.094 Uiso 1 calc R . .
C34 C 0.6644(4) 0.0772(3) 0.67090(17) 0.0484(10) Uani 1 d . . .
H34 H 0.6478 0.0856 0.7189 0.058 Uiso 1 calc R . .
C35 C 0.6516(3) 0.1615(3) 0.62556(16) 0.0451(8) Uani 1 d . . .
H35 H 0.6264 0.2296 0.6419 0.054 Uiso 1 calc R . .
C36 C 0.6750(3) 0.1486(2) 0.55613(15) 0.0399(8) Uani 1 d . . .
H36 H 0.6671 0.2087 0.5253 0.048 Uiso 1 calc R . .
P' P 0.79442(7) 0.48666(5) 0.11975(3) 0.02046(15) Uani 1 d . . .
O' O 0.55316(17) 0.36457(13) 0.19839(8) 0.0226(4) Uani 1 d . . .
C2' C 0.5212(3) 0.42416(19) 0.14028(12) 0.0207(6) Uani 1 d . . .
C3' C 0.6053(2) 0.48224(19) 0.10290(12) 0.0188(5) Uani 1 d . . .
C4' C 0.5063(3) 0.5244(2) 0.03853(12) 0.0245(6) Uani 1 d . . .
H4' H 0.5415 0.5883 0.0147 0.029 Uiso 1 calc R . .
C5' C 0.4720(3) 0.4262(2) -0.01037(14) 0.0338(7) Uani 1 d . . .
H5'1 H 0.5587 0.3881 -0.0188 0.041 Uiso 1 calc R . .
H5'2 H 0.4186 0.4469 -0.0567 0.041 Uiso 1 calc R . .
C6' C 0.3800(3) 0.3569(2) 0.03439(14) 0.0359(7) Uani 1 d . . .
H6'1 H 0.2853 0.3441 0.0079 0.043 Uiso 1 calc R . .
H6'2 H 0.4255 0.2874 0.0471 0.043 Uiso 1 calc R . .
C7' C 0.3709(3) 0.4251(2) 0.10157(13) 0.0251(6) Uani 1 d . . .
C8' C 0.3671(3) 0.5414(2) 0.07025(14) 0.0269(6) Uani 1 d . . .
C9' C 0.2375(3) 0.5644(3) 0.01467(15) 0.0429(9) Uani 1 d . . .
H9'1 H 0.1520 0.5622 0.0378 0.064 Uiso 1 calc R . .
H9'2 H 0.2312 0.5104 -0.0230 0.064 Uiso 1 calc R . .
H9'3 H 0.2470 0.6351 -0.0061 0.064 Uiso 1 calc R . .
C10' C 0.3715(3) 0.6281(2) 0.12664(15) 0.0356(7) Uani 1 d . . .
H10D H 0.3844 0.6976 0.1048 0.053 Uiso 1 calc R . .
H10E H 0.4500 0.6145 0.1642 0.053 Uiso 1 calc R . .
H10F H 0.2829 0.6280 0.1472 0.053 Uiso 1 calc R . .
C11' C 0.2548(3) 0.3934(2) 0.14447(14) 0.0334(7) Uani 1 d . . .
H11D H 0.2655 0.3181 0.1579 0.050 Uiso 1 calc R . .
H11E H 0.1631 0.4043 0.1157 0.050 Uiso 1 calc R . .
H11F H 0.2608 0.4374 0.1875 0.050 Uiso 1 calc R . .
C21' C 0.8435(3) 0.4942(2) 0.02917(13) 0.0233(6) Uani 1 d . . .
C22' C 0.8843(3) 0.3990(2) -0.00116(14) 0.0322(7) Uani 1 d . . .
H22' H 0.8846 0.3343 0.0250 0.039 Uiso 1 calc R . .
C23' C 0.9242(3) 0.3983(3) -0.06873(15) 0.0386(8) Uani 1 d . . .
H23' H 0.9512 0.3333 -0.0889 0.046 Uiso 1 calc R . .
C24' C 0.9247(3) 0.4923(3) -0.10696(14) 0.0377(7) Uani 1 d . . .
H24' H 0.9524 0.4920 -0.1532 0.045 Uiso 1 calc R . .
C25' C 0.8852(3) 0.5855(3) -0.07796(14) 0.0350(7) Uani 1 d . . .
H25' H 0.8852 0.6498 -0.1044 0.042 Uiso 1 calc R . .
C26' C 0.8450(3) 0.5871(2) -0.01010(14) 0.0277(6) Uani 1 d . . .
H26' H 0.8184 0.6526 0.0095 0.033 Uiso 1 calc R . .
C31' C 0.8325(3) 0.6230(2) 0.15274(12) 0.0201(6) Uani 1 d . . .
C32' C 0.9627(3) 0.6410(2) 0.19471(13) 0.0272(6) Uani 1 d . . .
H32' H 1.0313 0.5859 0.2003 0.033 Uiso 1 calc R . .
C33' C 0.9918(3) 0.7374(2) 0.22770(15) 0.0320(7) Uani 1 d . . .
H33' H 1.0802 0.7482 0.2560 0.038 Uiso 1 calc R . .
C34' C 0.8945(3) 0.8185(2) 0.22029(14) 0.0314(7) Uani 1 d . . .
H34' H 0.9146 0.8845 0.2441 0.038 Uiso 1 calc R . .
C35' C 0.7664(3) 0.80323(19) 0.17759(14) 0.0281(7) Uani 1 d . . .
H35' H 0.6996 0.8595 0.1710 0.034 Uiso 1 calc R . .
C36' C 0.7366(3) 0.7068(2) 0.14500(14) 0.0251(6) Uani 1 d . . .
H36' H 0.6483 0.6970 0.1164 0.030 Uiso 1 calc R . .
C41 C 0.8902(3) 0.4038(2) 0.30545(15) 0.0396(8) Uani 1 d . . .
H41 H 0.9604 0.4104 0.2748 0.048 Uiso 1 calc R . .
C42 C 0.7693(3) 0.4660(2) 0.30300(14) 0.0341(7) Uani 1 d . . .
H42 H 0.7431 0.5227 0.2708 0.041 Uiso 1 calc R . .
C43 C 0.6934(3) 0.4300(2) 0.35653(14) 0.0302(7) Uani 1 d . . .
H43 H 0.6057 0.4574 0.3665 0.036 Uiso 1 calc R . .
C44 C 0.7682(3) 0.3472(2) 0.39259(13) 0.0327(7) Uani 1 d . . .
H44 H 0.7411 0.3092 0.4319 0.039 Uiso 1 calc R . .
C45 C 0.8907(3) 0.3292(2) 0.36115(14) 0.0376(8) Uani 1 d . . .
H45 H 0.9607 0.2768 0.3748 0.045 Uiso 1 calc R . .
C46 C 0.8643(3) 0.2067(2) 0.19584(15) 0.0355(7) Uani 1 d . . .
H46 H 0.9420 0.2513 0.1900 0.043 Uiso 1 calc R . .
C47 C 0.7368(3) 0.2023(2) 0.15133(15) 0.0368(8) Uani 1 d . . .
H47 H 0.7129 0.2429 0.1092 0.044 Uiso 1 calc R . .
C48 C 0.6499(3) 0.1283(2) 0.17880(14) 0.0322(7) Uani 1 d . . .
H48 H 0.5562 0.1110 0.1592 0.039 Uiso 1 calc R . .
C49 C 0.7250(3) 0.0841(2) 0.24032(15) 0.0307(7) Uani 1 d . . .
H49 H 0.6917 0.0304 0.2693 0.037 Uiso 1 calc R . .
C50 C 0.8569(3) 0.1324(2) 0.25169(15) 0.0340(7) Uani 1 d . . .
H50 H 0.9290 0.1182 0.2900 0.041 Uiso 1 calc R . .

loop_
_atom_site_aniso_label
_atom_site_aniso_U_11
_atom_site_aniso_U_22
_atom_site_aniso_U_33
_atom_site_aniso_U_23
_atom_site_aniso_U_13
_atom_site_aniso_U_12
Zr 0.01732(10) 0.01387(10) 0.01530(10) 0.00006(13) 0.00180(8) 0.00009(13)
P 0.0215(4) 0.0190(4) 0.0193(4) 0.0019(3) -0.0002(3) -0.0010(3)
O 0.0212(9) 0.0164(9) 0.0223(9) 0.0030(7) 0.0037(7) -0.0011(7)
C2 0.0218(13) 0.0171(13) 0.0155(12) -0.0005(10) 0.0027(10) -0.0046(11)
C3 0.0234(14) 0.0195(13) 0.0153(13) 0.0015(11) 0.0014(11) -0.0032(11)
C4 0.0257(14) 0.0214(14) 0.0220(14) 0.0093(11) 0.0015(11) -0.0026(11)
C5 0.0296(17) 0.0339(18) 0.0314(17) 0.0071(14) 0.0089(13) 0.0001(14)
C6 0.0256(16) 0.0297(17) 0.0363(17) 0.0058(14) 0.0095(13) 0.0032(13)
C7 0.0213(14) 0.0230(15) 0.0268(16) 0.0058(12) 0.0023(12) 0.0010(12)
C8 0.0212(15) 0.0262(16) 0.0276(16) 0.0065(13) -0.0027(12) -0.0049(13)
C9 0.0367(17) 0.0231(15) 0.0305(16) 0.0090(12) -0.0078(13) -0.0047(13)
C10 0.0281(17) 0.0344(18) 0.052(2) 0.0130(14) -0.0040(15) -0.0088(13)
C11 0.0236(15) 0.0310(17) 0.0395(18) 0.0130(13) -0.0060(13) -0.0017(13)
C21 0.0232(14) 0.0252(15) 0.0171(13) 0.0010(11) 0.0047(11) 0.0000(12)
C22 0.0333(17) 0.0287(17) 0.0262(16) -0.0043(13) 0.0002(13) 0.0030(14)
C23 0.047(2) 0.0245(17) 0.0362(19) -0.0086(14) 0.0006(16) 0.0006(15)
C24 0.045(2) 0.0233(16) 0.0311(17) -0.0009(13) 0.0092(15) 0.0113(14)
C25 0.0284(13) 0.039(2) 0.0276(14) -0.0007(15) 0.0004(11) 0.0095(16)
C26 0.0264(15) 0.0255(16) 0.0294(16) 0.0008(12) 0.0002(13) 0.0035(12)
C31 0.0189(14) 0.0268(15) 0.0197(14) 0.0018(12) -0.0025(11) -0.0029(12)
C32 0.094(3) 0.035(2) 0.0330(19) 0.0095(15) 0.0239(19) 0.032(2)
C33 0.131(4) 0.074(3) 0.036(2) 0.033(2) 0.035(2) 0.059(3)
C34 0.056(2) 0.067(3) 0.0235(18) -0.0055(18) 0.0080(16) 0.012(2)
C35 0.060(2) 0.0340(19) 0.044(2) -0.0183(16) 0.0169(17) -0.0133(16)
C36 0.067(2) 0.0206(16) 0.0356(18) -0.0015(13) 0.0201(16) -0.0073(15)
P' 0.0222(4) 0.0192(4) 0.0198(4) 0.0009(3) 0.0022(3) -0.0018(3)
O' 0.0226(10) 0.0241(10) 0.0208(9) 0.0090(8) 0.0021(8) -0.0003(8)
C2' 0.0252(14) 0.0160(13) 0.0195(13) -0.0002(11) -0.0022(11) 0.0003(11)
C3' 0.0221(14) 0.0173(13) 0.0162(13) 0.0011(11) -0.0012(11) -0.0020(11)
C4' 0.0262(14) 0.0251(15) 0.0217(14) 0.0088(11) 0.0014(12) -0.0041(12)
C5' 0.0376(17) 0.0397(18) 0.0220(15) -0.0012(13) -0.0029(13) -0.0119(14)
C6' 0.0352(17) 0.0422(18) 0.0267(16) 0.0015(14) -0.0089(13) -0.0153(14)
C7' 0.0208(14) 0.0284(15) 0.0245(14) 0.0065(12) -0.0028(12) -0.0034(12)
C8' 0.0194(14) 0.0315(16) 0.0292(15) 0.0132(13) 0.0012(12) -0.0016(12)
C9' 0.0255(16) 0.058(2) 0.0437(19) 0.0306(17) -0.0022(14) 0.0003(15)
C10' 0.0309(17) 0.0330(17) 0.0455(18) 0.0165(14) 0.0146(14) 0.0053(14)
C11' 0.0266(15) 0.0370(18) 0.0348(17) 0.0162(13) -0.0026(13) -0.0063(13)
C21' 0.0197(14) 0.0285(15) 0.0214(14) -0.0013(12) 0.0017(11) -0.0022(12)
C22' 0.0361(17) 0.0279(17) 0.0336(17) -0.0023(13) 0.0086(14) -0.0065(13)
C23' 0.0459(19) 0.042(2) 0.0288(17) -0.0130(15) 0.0087(15) -0.0032(15)
C24' 0.0320(17) 0.061(2) 0.0219(15) -0.0046(16) 0.0091(13) -0.0003(16)
C25' 0.0335(18) 0.046(2) 0.0251(16) 0.0124(14) 0.0035(13) 0.0030(14)
C26' 0.0250(15) 0.0311(16) 0.0279(16) 0.0026(13) 0.0072(12) 0.0027(12)
C31' 0.0211(14) 0.0200(14) 0.0189(13) 0.0023(11) 0.0019(11) -0.0044(11)
C32' 0.0221(15) 0.0284(16) 0.0310(15) 0.0000(12) 0.0034(12) -0.0030(12)
C33' 0.0219(15) 0.0328(17) 0.0400(18) -0.0045(13) -0.0011(13) -0.0062(13)
C34' 0.0363(17) 0.0260(16) 0.0324(16) -0.0064(12) 0.0065(14) -0.0108(13)
C35' 0.0330(15) 0.0184(19) 0.0329(15) 0.0004(11) 0.0037(12) 0.0011(12)
C36' 0.0255(15) 0.0228(15) 0.0264(16) 0.0016(12) 0.0017(12) -0.0016(13)
C41 0.0351(18) 0.053(2) 0.0311(17) -0.0072(16) 0.0042(14) -0.0273(16)
C42 0.056(2) 0.0254(16) 0.0196(15) -0.0044(12) 0.0002(14) -0.0188(14)
C43 0.0451(18) 0.0230(15) 0.0234(15) -0.0102(12) 0.0074(14) -0.0071(14)
C44 0.0442(18) 0.0390(18) 0.0141(14) -0.0034(12) 0.0005(13) -0.0179(14)
C45 0.0276(16) 0.053(2) 0.0284(16) 0.0001(14) -0.0098(13) -0.0038(14)
C46 0.0417(19) 0.0225(15) 0.0483(19) -0.0012(14) 0.0283(16) 0.0022(14)
C47 0.064(2) 0.0264(17) 0.0237(16) -0.0059(13) 0.0180(16) 0.0062(16)
C48 0.0455(19) 0.0238(16) 0.0274(16) -0.0090(13) 0.0053(14) -0.0015(14)
C49 0.0411(18) 0.0135(14) 0.0408(18) -0.0019(12) 0.0173(14) 0.0037(12)
C50 0.0358(17) 0.0253(16) 0.0424(18) 0.0036(14) 0.0109(14) 0.0127(13)

loop_
_atom_type_symbol
_atom_type_description
_atom_type_scat_dispersion_real
_atom_type_scat_dispersion_imag
_atom_type_scat_source
C C 0.0033 0.0016 'International Tables Vol C Tables 4.2.6.8 and 6.1.1.4'
H H 0.0000 0.0000 'International Tables Vol C Tables 4.2.6.8 and 6.1.1.4'
O O 0.0106 0.0060 'International Tables Vol C Tables 4.2.6.8 and 6.1.1.4'
P P 0.1023 0.0942 'International Tables Vol C Tables 4.2.6.8 and 6.1.1.4'
Zr Zr -2.9673 0.5597 'International Tables Vol C Tables 4.2.6.8 and 6.1.1.4'

loop_
_geom_angle_atom_site_label_1
_geom_angle_atom_site_label_2
_geom_angle_atom_site_label_3
_geom_angle
_geom_angle_site_symmetry_1
_geom_angle_site_symmetry_3
_geom_angle_publ_flag
O Zr O' 99.83(9) . . ?
O Zr C46 132.07(8) . . ?
O' Zr C46 104.89(10) . . ?
O Zr C50 102.86(9) . . ?
O' Zr C50 132.46(9) . . ?
C46 Zr C50 32.90(9) . . ?
O Zr C43 86.61(9) . . ?
O' Zr C43 90.09(9) . . ?
C46 Zr C43 132.95(10) . . ?
C50 Zr C43 132.18(10) . . ?
O Zr C47 120.36(9) . . ?
O' Zr C47 79.02(10) . . ?
C46 Zr C47 32.16(9) . . ?
C50 Zr C47 53.45(10) . . ?
C43 Zr C47 152.11(9) . . ?
O Zr C41 131.68(9) . . ?
O' Zr C41 105.13(9) . . ?
C46 Zr C41 79.77(11) . . ?
C50 Zr C41 89.82(11) . . ?
C43 Zr C41 53.19(10) . . ?
C47 Zr C41 104.76(11) . . ?
O Zr C42 118.50(9) . . ?
O' Zr C42 80.56(9) . . ?
C46 Zr C42 105.75(10) . . ?
C50 Zr C42 121.73(11) . . ?
C43 Zr C42 32.25(8) . . ?
C47 Zr C42 119.94(10) . . ?
C41 Zr C42 32.02(9) . . ?
O Zr C45 104.14(10) . . ?
O' Zr C45 133.90(9) . . ?
C46 Zr C45 87.21(12) . . ?
C50 Zr C45 79.06(10) . . ?
C43 Zr C45 53.32(10) . . ?
C47 Zr C45 119.06(11) . . ?
C41 Zr C45 32.40(9) . . ?
C42 Zr C45 53.43(10) . . ?
O Zr C44 78.54(9) . . ?
O' Zr C44 121.77(9) . . ?
C46 Zr C44 118.94(11) . . ?
C50 Zr C44 103.48(10) . . ?
C43 Zr C44 31.91(9) . . ?
C47 Zr C44 151.06(11) . . ?
C41 Zr C44 53.14(9) . . ?
C42 Zr C44 53.08(9) . . ?
C45 Zr C44 32.16(9) . . ?
O Zr C48 88.53(9) . . ?
O' Zr C48 86.62(9) . . ?
C46 Zr C48 53.37(10) . . ?
C50 Zr C48 53.16(10) . . ?
C43 Zr C48 173.59(10) . . ?
C47 Zr C48 31.98(9) . . ?
C41 Zr C48 133.06(10) . . ?
C42 Zr C48 151.59(9) . . ?
C45 Zr C48 132.23(10) . . ?
C44 Zr C48 150.23(9) . . ?
O Zr C49 78.70(8) . . ?
O' Zr C49 118.12(9) . . ?
C46 Zr C49 53.47(9) . . ?
C50 Zr C49 31.89(9) . . ?
C43 Zr C49 149.86(9) . . ?
C47 Zr C49 52.95(9) . . ?
C41 Zr C49 121.56(11) . . ?
C42 Zr C49 153.57(10) . . ?
C45 Zr C49 104.93(10) . . ?
C44 Zr C49 118.40(10) . . ?
C48 Zr C49 31.96(8) . . ?
C3 P C21 104.41(12) . . ?
C3 P C31 100.30(12) . . ?
C21 P C31 101.16(12) . . ?
C2 O Zr 154.69(15) . . ?
O C2 C3 130.7(2) . . ?
O C2 C7 119.6(2) . . ?
C3 C2 C7 109.5(2) . . ?
C2 C3 C4 104.3(2) . . ?
C2 C3 P 124.52(19) . . ?
C4 C3 P 130.00(18) . . ?
C3 C4 C5 106.5(2) . . ?
C3 C4 C8 101.69(19) . . ?
C5 C4 C8 101.3(2) . . ?
C6 C5 C4 102.7(2) . . ?
C5 C6 C7 103.9(2) . . ?
C11 C7 C2 115.3(2) . . ?
C11 C7 C6 116.3(2) . . ?
C2 C7 C6 103.8(2) . . ?
C11 C7 C8 117.3(2) . . ?
C2 C7 C8 99.8(2) . . ?
C6 C7 C8 102.0(2) . . ?
C9 C8 C10 108.1(2) . . ?
C9 C8 C7 113.1(2) . . ?
C10 C8 C7 114.0(2) . . ?
C9 C8 C4 116.0(2) . . ?
C10 C8 C4 113.4(2) . . ?
C7 C8 C4 91.8(2) . . ?
C22 C21 C26 117.5(3) . . ?
C22 C21 P 122.9(2) . . ?
C26 C21 P 119.37(19) . . ?
C21 C22 C23 121.2(3) . . ?
C24 C23 C22 120.4(3) . . ?
C23 C24 C25 119.7(3) . . ?
C26 C25 C24 119.5(2) . . ?
C25 C26 C21 121.6(3) . . ?
C32 C31 C36 117.4(3) . . ?
C32 C31 P 125.6(2) . . ?
C36 C31 P 116.9(2) . . ?
C31 C32 C33 120.4(3) . . ?
C34 C33 C32 120.9(3) . . ?
C33 C34 C35 119.2(3) . . ?
C34 C35 C36 120.1(3) . . ?
C35 C36 C31 122.0(3) . . ?
C3' P' C31' 103.78(11) . . ?
C3' P' C21' 102.26(11) . . ?
C31' P' C21' 101.85(12) . . ?
C2' O' Zr 153.28(16) . . ?
O' C2' C3' 130.3(2) . . ?
O' C2' C7' 120.0(2) . . ?
C3' C2' C7' 109.5(2) . . ?
C2' C3' C4' 104.7(2) . . ?
C2' C3' P' 125.41(19) . . ?
C4' C3' P' 129.14(18) . . ?
C3' C4' C8' 102.2(2) . . ?
C3' C4' C5' 105.1(2) . . ?
C8' C4' C5' 102.5(2) . . ?
C4' C5' C6' 102.0(2) . . ?
C7' C6' C5' 103.7(2) . . ?
C11' C7' C2' 116.9(2) . . ?
C11' C7' C6' 115.0(2) . . ?
C2' C7' C6' 103.8(2) . . ?
C11' C7' C8' 117.6(2) . . ?
C2' C7' C8' 99.29(19) . . ?
C6' C7' C8' 101.7(2) . . ?
C10' C8' C9' 106.9(2) . . ?
C10' C8' C4' 115.2(2) . . ?
C9' C8' C4' 114.6(2) . . ?
C10' C8' C7' 113.6(2) . . ?
C9' C8' C7' 114.0(2) . . ?
C4' C8' C7' 92.4(2) . . ?
C26' C21' C22' 118.2(2) . . ?
C26' C21' P' 124.5(2) . . ?
C22' C21' P' 117.2(2) . . ?
C23' C22' C21' 120.7(3) . . ?
C24' C23' C22' 120.0(3) . . ?
C25' C24' C23' 119.9(3) . . ?
C24' C25' C26' 120.7(3) . . ?
C21' C26' C25' 120.6(3) . . ?
C36' C31' C32' 117.5(2) . . ?
C36' C31' P' 124.66(18) . . ?
C32' C31' P' 117.55(19) . . ?
C33' C32' C31' 120.7(2) . . ?
C32' C33' C34' 120.8(2) . . ?
C33' C34' C35' 119.4(2) . . ?
C36' C35' C34' 119.9(2) . . ?
C35' C36' C31' 121.6(2) . . ?
C42 C41 C45 108.5(3) . . ?
C42 C41 Zr 74.11(16) . . ?
C45 C41 Zr 74.27(15) . . ?
C41 C42 C43 107.8(3) . . ?
C41 C42 Zr 73.87(16) . . ?
C43 C42 Zr 73.60(15) . . ?
C44 C43 C42 108.3(3) . . ?
C44 C43 Zr 74.72(16) . . ?
C42 C43 Zr 74.15(15) . . ?
C43 C44 C45 108.5(3) . . ?
C43 C44 Zr 73.37(15) . . ?
C45 C44 Zr 73.88(15) . . ?
C44 C45 C41 106.9(3) . . ?
C44 C45 Zr 73.96(16) . . ?
C41 C45 Zr 73.33(15) . . ?
C47 C46 C50 107.4(3) . . ?
C47 C46 Zr 74.81(17) . . ?
C50 C46 Zr 74.29(15) . . ?
C46 C47 C48 108.7(3) . . ?
C46 C47 Zr 73.02(16) . . ?
C48 C47 Zr 74.71(16) . . ?
C47 C48 C49 108.0(3) . . ?
C47 C48 Zr 73.30(16) . . ?
C49 C48 Zr 74.58(15) . . ?
C50 C49 C48 108.1(3) . . ?
C50 C49 Zr 72.65(15) . . ?
C48 C49 Zr 73.47(15) . . ?
C49 C50 C46 107.8(3) . . ?
C49 C50 Zr 75.46(16) . . ?
C46 C50 Zr 72.82(15) . . ?

loop_
_geom_bond_atom_site_label_1
_geom_bond_atom_site_label_2
_geom_bond_distance
_geom_bond_site_symmetry_2
_geom_bond_publ_flag
Zr O 1.9954(19) . ?
Zr O' 2.0093(18) . ?
Zr C46 2.497(3) . ?
Zr C50 2.516(3) . ?
Zr C43 2.518(3) . ?
Zr C47 2.520(3) . ?
Zr C41 2.522(3) . ?
Zr C42 2.525(3) . ?
Zr C45 2.534(3) . ?
Zr C44 2.535(3) . ?
Zr C48 2.537(3) . ?
Zr C49 2.552(3) . ?
P C3 1.791(3) . ?
P C21 1.841(3) . ?
P C31 1.847(3) . ?
O C2 1.327(3) . ?
C2 C3 1.366(3) . ?
C2 C7 1.522(4) . ?
C3 C4 1.540(3) . ?
C4 C5 1.554(4) . ?
C4 C8 1.575(4) . ?
C5 C6 1.540(4) . ?
C6 C7 1.553(4) . ?
C7 C11 1.518(3) . ?
C7 C8 1.569(4) . ?
C8 C9 1.519(4) . ?
C8 C10 1.531(4) . ?
C21 C22 1.382(4) . ?
C21 C26 1.390(3) . ?
C22 C23 1.388(3) . ?
C23 C24 1.366(4) . ?
C24 C25 1.384(4) . ?
C25 C26 1.383(4) . ?
C31 C32 1.363(4) . ?
C31 C36 1.386(4) . ?
C32 C33 1.401(4) . ?
C33 C34 1.359(5) . ?
C34 C35 1.359(4) . ?
C35 C36 1.374(4) . ?
P' C3' 1.798(3) . ?
P' C31' 1.841(3) . ?
P' C21' 1.842(3) . ?
O' C2' 1.333(3) . ?
C2' C3' 1.355(3) . ?
C2' C7' 1.526(3) . ?
C3' C4' 1.537(3) . ?
C4' C8' 1.549(4) . ?
C4' C5' 1.551(3) . ?
C5' C6' 1.566(4) . ?
C6' C7' 1.547(4) . ?
C7' C11' 1.516(3) . ?
C7' C8' 1.574(3) . ?
C8' C10' 1.522(4) . ?
C8' C9' 1.545(4) . ?
C21' C26' 1.384(4) . ?
C21' C22' 1.404(4) . ?
C22' C23' 1.385(4) . ?
C23' C24' 1.385(4) . ?
C24' C25' 1.367(4) . ?
C25' C26' 1.392(4) . ?
C31' C36' 1.392(3) . ?
C31' C32' 1.406(3) . ?
C32' C33' 1.373(3) . ?
C33' C34' 1.375(3) . ?
C34' C35' 1.390(4) . ?
C35' C36' 1.371(3) . ?
C41 C42 1.392(4) . ?
C41 C45 1.410(4) . ?
C42 C43 1.400(4) . ?
C43 C44 1.389(4) . ?
C44 C45 1.404(4) . ?
C46 C47 1.390(4) . ?
C46 C50 1.420(4) . ?
C47 C48 1.393(4) . ?
C48 C49 1.401(4) . ?
C49 C50 1.393(4) . ?

loop_
_geom_torsion_atom_site_label_1
_geom_torsion_atom_site_label_2
_geom_torsion_atom_site_label_3
_geom_torsion_atom_site_label_4
_geom_torsion
_geom_torsion_site_symmetry_1
_geom_torsion_site_symmetry_2
_geom_torsion_site_symmetry_3
_geom_torsion_site_symmetry_4
_geom_torsion_publ_flag
O' Zr O C2 128.1(3) . . . . ?
C46 Zr O C2 7.6(4) . . . . ?
C50 Zr O C2 -9.8(4) . . . . ?
C43 Zr O C2 -142.4(4) . . . . ?
C47 Zr O C2 45.2(4) . . . . ?
C41 Zr O C2 -111.3(4) . . . . ?
C42 Zr O C2 -147.4(3) . . . . ?
C45 Zr O C2 -91.6(4) . . . . ?
C44 Zr O C2 -111.2(4) . . . . ?
C48 Zr O C2 41.8(4) . . . . ?
C49 Zr O C2 11.2(3) . . . . ?
Zr O C2 C3 52.2(5) . . . . ?
Zr O C2 C7 -133.0(3) . . . . ?
O C2 C3 C4 175.8(2) . . . . ?
C7 C2 C3 C4 0.5(3) . . . . ?
O C2 C3 P 7.1(4) . . . . ?
C7 C2 C3 P -168.21(18) . . . . ?
C21 P C3 C2 -138.0(2) . . . . ?
C31 P C3 C2 117.5(2) . . . . ?
C21 P C3 C4 56.2(2) . . . . ?
C31 P C3 C4 -48.2(3) . . . . ?
C2 C3 C4 C5 -71.3(2) . . . . ?
P C3 C4 C5 96.6(3) . . . . ?
C2 C3 C4 C8 34.4(3) . . . . ?
P C3 C4 C8 -157.7(2) . . . . ?
C3 C4 C5 C6 66.7(2) . . . . ?
C8 C4 C5 C6 -39.2(3) . . . . ?
C4 C5 C6 C7 3.3(3) . . . . ?
O C2 C7 C11 22.4(3) . . . . ?
C3 C2 C7 C11 -161.7(2) . . . . ?
O C2 C7 C6 -106.0(2) . . . . ?
C3 C2 C7 C6 69.9(3) . . . . ?
O C2 C7 C8 149.0(2) . . . . ?
C3 C2 C7 C8 -35.2(3) . . . . ?
C5 C6 C7 C11 162.9(2) . . . . ?
C5 C6 C7 C2 -69.4(3) . . . . ?
C5 C6 C7 C8 34.0(3) . . . . ?
C11 C7 C8 C9 57.0(3) . . . . ?
C2 C7 C8 C9 -68.2(3) . . . . ?
C6 C7 C8 C9 -174.7(2) . . . . ?
C11 C7 C8 C10 -67.0(3) . . . . ?
C2 C7 C8 C10 167.8(2) . . . . ?
C6 C7 C8 C10 61.3(3) . . . . ?
C11 C7 C8 C4 176.3(2) . . . . ?
C2 C7 C8 C4 51.1(2) . . . . ?
C6 C7 C8 C4 -55.4(2) . . . . ?
C3 C4 C8 C9 64.8(3) . . . . ?
C5 C4 C8 C9 174.5(2) . . . . ?
C3 C4 C8 C10 -169.3(2) . . . . ?
C5 C4 C8 C10 -59.6(3) . . . . ?
C3 C4 C8 C7 -52.1(2) . . . . ?
C5 C4 C8 C7 57.6(2) . . . . ?
C3 P C21 C22 14.9(3) . . . . ?
C31 P C21 C22 118.7(2) . . . . ?
C3 P C21 C26 -170.3(2) . . . . ?
C31 P C21 C26 -66.5(2) . . . . ?
C26 C21 C22 C23 2.6(4) . . . . ?
P C21 C22 C23 177.6(2) . . . . ?
C21 C22 C23 C24 -1.0(5) . . . . ?
C22 C23 C24 C25 -0.4(5) . . . . ?
C23 C24 C25 C26 0.0(4) . . . . ?
C24 C25 C26 C21 1.7(4) . . . . ?
C22 C21 C26 C25 -3.0(4) . . . . ?
P C21 C26 C25 -178.2(2) . . . . ?
C3 P C31 C32 102.9(3) . . . . ?
C21 P C31 C32 -4.2(3) . . . . ?
C3 P C31 C36 -75.4(2) . . . . ?
C21 P C31 C36 177.5(2) . . . . ?
C36 C31 C32 C33 0.1(5) . . . . ?
P C31 C32 C33 -178.2(3) . . . . ?
C31 C32 C33 C34 1.1(6) . . . . ?
C32 C33 C34 C35 -1.4(6) . . . . ?
C33 C34 C35 C36 0.3(6) . . . . ?
C34 C35 C36 C31 0.9(5) . . . . ?
C32 C31 C36 C35 -1.1(4) . . . . ?
P C31 C36 C35 177.3(2) . . . . ?
O Zr O' C2' -168.7(3) . . . . ?
C46 Zr O' C2' -30.1(4) . . . . ?
C50 Zr O' C2' -51.0(4) . . . . ?
C43 Zr O' C2' 104.7(3) . . . . ?
C47 Zr O' C2' -49.4(3) . . . . ?
C41 Zr O' C2' 53.1(4) . . . . ?
C42 Zr O' C2' 73.8(3) . . . . ?
C45 Zr O' C2' 70.6(4) . . . . ?
C44 Zr O' C2' 108.8(3) . . . . ?
C48 Zr O' C2' -80.8(3) . . . . ?
C49 Zr O' C2' -86.3(4) . . . . ?
Zr O' C2' C3' -20.1(5) . . . . ?
Zr O' C2' C7' 153.6(3) . . . . ?
O' C2' C3' C4' 175.4(2) . . . . ?
C7' C2' C3' C4' 1.2(3) . . . . ?
O' C2' C3' P' 4.8(4) . . . . ?
C7' C2' C3' P' -169.47(18) . . . . ?
C31' P' C3' C2' -111.4(2) . . . . ?
C21' P' C3' C2' 143.0(2) . . . . ?
C31' P' C3' C4' 80.3(2) . . . . ?
C21' P' C3' C4' -25.4(2) . . . . ?
C2' C3' C4' C8' 33.8(3) . . . . ?
P' C3' C4' C8' -156.04(19) . . . . ?
C2' C3' C4' C5' -72.9(2) . . . . ?
P' C3' C4' C5' 97.3(2) . . . . ?
C3' C4' C5' C6' 68.7(2) . . . . ?
C8' C4' C5' C6' -37.8(2) . . . . ?
C4' C5' C6' C7' 1.2(3) . . . . ?
O' C2' C7' C11' 22.7(3) . . . . ?
C3' C2' C7' C11' -162.3(2) . . . . ?
O' C2' C7' C6' -105.1(2) . . . . ?
C3' C2' C7' C6' 69.8(3) . . . . ?
O' C2' C7' C8' 150.3(2) . . . . ?
C3' C2' C7' C8' -34.8(3) . . . . ?
C5' C6' C7' C11' 163.1(2) . . . . ?
C5' C6' C7' C2' -67.9(2) . . . . ?
C5' C6' C7' C8' 34.9(2) . . . . ?
C3' C4' C8' C10' 66.1(3) . . . . ?
C5' C4' C8' C10' 174.8(2) . . . . ?
C3' C4' C8' C9' -169.3(2) . . . . ?
C5' C4' C8' C9' -60.6(3) . . . . ?
C3' C4' C8' C7' -51.4(2) . . . . ?
C5' C4' C8' C7' 57.2(2) . . . . ?
C11' C7' C8' C10' 58.7(3) . . . . ?
C2' C7' C8' C10' -68.4(2) . . . . ?
C6' C7' C8' C10' -174.7(2) . . . . ?
C11' C7' C8' C9' -64.1(3) . . . . ?
C2' C7' C8' C9' 168.8(2) . . . . ?
C6' C7' C8' C9' 62.5(3) . . . . ?
C11' C7' C8' C4' 177.6(2) . . . . ?
C2' C7' C8' C4' 50.5(2) . . . . ?
C6' C7' C8' C4' -55.8(2) . . . . ?
C3' P' C21' C26' 82.4(2) . . . . ?
C31' P' C21' C26' -24.8(2) . . . . ?
C3' P' C21' C22' -98.8(2) . . . . ?
C31' P' C21' C22' 154.1(2) . . . . ?
C26' C21' C22' C23' -0.4(4) . . . . ?
P' C21' C22' C23' -179.3(2) . . . . ?
C21' C22' C23' C24' 0.3(4) . . . . ?
C22' C23' C24' C25' -0.3(4) . . . . ?
C23' C24' C25' C26' 0.3(4) . . . . ?
C22' C21' C26' C25' 0.4(4) . . . . ?
P' C21' C26' C25' 179.2(2) . . . . ?
C24' C25' C26' C21' -0.4(4) . . . . ?
C3' P' C31' C36' -16.5(2) . . . . ?
C21' P' C31' C36' 89.5(2) . . . . ?
C3' P' C31' C32' 156.99(19) . . . . ?
C21' P' C31' C32' -97.1(2) . . . . ?
C36' C31' C32' C33' 1.3(4) . . . . ?
P' C31' C32' C33' -172.6(2) . . . . ?
C31' C32' C33' C34' -0.2(4) . . . . ?
C32' C33' C34' C35' -1.4(4) . . . . ?
C33' C34' C35' C36' 1.9(4) . . . . ?
C34' C35' C36' C31' -0.8(4) . . . . ?
C32' C31' C36' C35' -0.8(4) . . . . ?
P' C31' C36' C35' 172.7(2) . . . . ?
O Zr C41 C42 -77.4(2) . . . . ?
O' Zr C41 C42 41.15(18) . . . . ?
C46 Zr C41 C42 143.96(18) . . . . ?
C50 Zr C41 C42 175.46(17) . . . . ?
C43 Zr C41 C42 -37.29(16) . . . . ?
C47 Zr C41 C42 123.53(17) . . . . ?
C45 Zr C41 C42 -115.0(3) . . . . ?
C44 Zr C41 C42 -77.46(18) . . . . ?
C48 Zr C41 C42 140.89(17) . . . . ?
C49 Zr C41 C42 178.81(16) . . . . ?
O Zr C41 C45 37.6(2) . . . . ?
O' Zr C41 C45 156.13(17) . . . . ?
C46 Zr C41 C45 -101.06(19) . . . . ?
C50 Zr C41 C45 -69.56(19) . . . . ?
C43 Zr C41 C45 77.69(19) . . . . ?
C47 Zr C41 C45 -121.50(19) . . . . ?
C42 Zr C41 C45 115.0(3) . . . . ?
C44 Zr C41 C45 37.52(17) . . . . ?
C48 Zr C41 C45 -104.1(2) . . . . ?
C49 Zr C41 C45 -66.2(2) . . . . ?
C45 C41 C42 C43 -0.6(3) . . . . ?
Zr C41 C42 C43 66.33(18) . . . . ?
C45 C41 C42 Zr -66.91(19) . . . . ?
O Zr C42 C41 123.97(17) . . . . ?
O' Zr C42 C41 -139.91(18) . . . . ?
C46 Zr C42 C41 -36.98(19) . . . . ?
C50 Zr C42 C41 -5.3(2) . . . . ?
C43 Zr C42 C41 114.6(3) . . . . ?
C47 Zr C42 C41 -68.5(2) . . . . ?
C45 Zr C42 C41 37.22(16) . . . . ?
C44 Zr C42 C41 77.66(19) . . . . ?
C48 Zr C42 C41 -75.6(3) . . . . ?
C49 Zr C42 C41 -2.3(3) . . . . ?
O Zr C42 C43 9.3(2) . . . . ?
O' Zr C42 C43 105.47(19) . . . . ?
C46 Zr C42 C43 -151.61(18) . . . . ?
C50 Zr C42 C43 -119.97(19) . . . . ?
C47 Zr C42 C43 176.89(17) . . . . ?
C41 Zr C42 C43 -114.6(3) . . . . ?
C45 Zr C42 C43 -77.41(19) . . . . ?
C44 Zr C42 C43 -36.96(17) . . . . ?
C48 Zr C42 C43 169.8(2) . . . . ?
C49 Zr C42 C43 -116.9(2) . . . . ?
C41 C42 C43 C44 1.0(3) . . . . ?
Zr C42 C43 C44 67.52(19) . . . . ?
C41 C42 C43 Zr -66.51(19) . . . . ?
O Zr C43 C44 73.65(18) . . . . ?
O' Zr C43 C44 173.50(17) . . . . ?
C46 Zr C43 C44 -75.9(2) . . . . ?
C50 Zr C43 C44 -30.7(2) . . . . ?
C47 Zr C43 C44 -120.3(2) . . . . ?
C41 Zr C43 C44 -77.55(19) . . . . ?
C42 Zr C43 C44 -114.6(3) . . . . ?
C45 Zr C43 C44 -36.79(16) . . . . ?
C48 Zr C43 C44 114.4(9) . . . . ?
C49 Zr C43 C44 13.2(3) . . . . ?
O Zr C43 C42 -171.78(18) . . . . ?
O' Zr C43 C42 -71.94(19) . . . . ?
C46 Zr C43 C42 38.7(2) . . . . ?
C50 Zr C43 C42 83.9(2) . . . . ?
C47 Zr C43 C42 -5.8(3) . . . . ?
C41 Zr C43 C42 37.02(17) . . . . ?
C45 Zr C43 C42 77.8(2) . . . . ?
C44 Zr C43 C42 114.6(3) . . . . ?
C48 Zr C43 C42 -131.0(8) . . . . ?
C49 Zr C43 C42 127.8(2) . . . . ?
C42 C43 C44 C45 -1.1(3) . . . . ?
Zr C43 C44 C45 66.07(19) . . . . ?
C42 C43 C44 Zr -67.14(18) . . . . ?
O Zr C44 C43 -102.21(18) . . . . ?
O' Zr C44 C43 -7.7(2) . . . . ?
C46 Zr C44 C43 125.80(18) . . . . ?
C50 Zr C44 C43 157.14(17) . . . . ?
C47 Zr C44 C43 123.4(2) . . . . ?
C41 Zr C44 C43 77.72(19) . . . . ?
C42 Zr C44 C43 37.38(17) . . . . ?
C45 Zr C44 C43 115.5(3) . . . . ?
C48 Zr C44 C43 -168.2(2) . . . . ?
C49 Zr C44 C43 -172.51(16) . . . . ?
O Zr C44 C45 142.26(18) . . . . ?
O' Zr C44 C45 -123.19(17) . . . . ?
C46 Zr C44 C45 10.3(2) . . . . ?
C50 Zr C44 C45 41.61(19) . . . . ?
C43 Zr C44 C45 -115.5(3) . . . . ?
C47 Zr C44 C45 7.9(3) . . . . ?
C41 Zr C44 C45 -37.81(17) . . . . ?
C42 Zr C44 C45 -78.16(19) . . . . ?
C48 Zr C44 C45 76.3(2) . . . . ?
C49 Zr C44 C45 71.96(19) . . . . ?
C43 C44 C45 C41 0.7(3) . . . . ?
Zr C44 C45 C41 66.44(19) . . . . ?
C43 C44 C45 Zr -65.74(19) . . . . ?
C42 C41 C45 C44 -0.1(3) . . . . ?
Zr C41 C45 C44 -66.87(19) . . . . ?
C42 C41 C45 Zr 66.80(19) . . . . ?
O Zr C45 C44 -38.22(18) . . . . ?
O' Zr C45 C44 80.92(19) . . . . ?
C46 Zr C45 C44 -171.02(18) . . . . ?
C50 Zr C45 C44 -138.88(18) . . . . ?
C43 Zr C45 C44 36.49(16) . . . . ?
C47 Zr C45 C44 -175.63(17) . . . . ?
C41 Zr C45 C44 113.7(3) . . . . ?
C42 Zr C45 C44 76.99(19) . . . . ?
C48 Zr C45 C44 -139.35(17) . . . . ?
C49 Zr C45 C44 -120.05(17) . . . . ?
O Zr C45 C41 -151.96(17) . . . . ?
O' Zr C45 C41 -32.8(2) . . . . ?
C46 Zr C45 C41 75.23(19) . . . . ?
C50 Zr C45 C41 107.37(19) . . . . ?
C43 Zr C45 C41 -77.26(19) . . . . ?
C47 Zr C45 C41 70.6(2) . . . . ?
C42 Zr C45 C41 -36.76(17) . . . . ?
C44 Zr C45 C41 -113.7(3) . . . . ?
C48 Zr C45 C41 106.9(2) . . . . ?
C49 Zr C45 C41 126.20(19) . . . . ?
O Zr C46 C47 81.00(19) . . . . ?
O' Zr C46 C47 -37.55(18) . . . . ?
C50 Zr C46 C47 113.5(3) . . . . ?
C43 Zr C46 C47 -142.01(17) . . . . ?
C41 Zr C46 C47 -140.64(18) . . . . ?
C42 Zr C46 C47 -121.73(17) . . . . ?
C45 Zr C46 C47 -172.41(18) . . . . ?
C44 Zr C46 C47 -177.86(16) . . . . ?
C48 Zr C46 C47 36.57(16) . . . . ?
C49 Zr C46 C47 76.66(19) . . . . ?
O Zr C46 C50 -32.5(2) . . . . ?
O' Zr C46 C50 -151.05(17) . . . . ?
C43 Zr C46 C50 104.49(19) . . . . ?
C47 Zr C46 C50 -113.5(3) . . . . ?
C41 Zr C46 C50 105.85(19) . . . . ?
C42 Zr C46 C50 124.77(18) . . . . ?
C45 Zr C46 C50 74.08(19) . . . . ?
C44 Zr C46 C50 68.6(2) . . . . ?
C48 Zr C46 C50 -76.94(19) . . . . ?
C49 Zr C46 C50 -36.84(16) . . . . ?
C50 C46 C47 C48 0.9(3) . . . . ?
Zr C46 C47 C48 -66.8(2) . . . . ?
C50 C46 C47 Zr 67.71(19) . . . . ?
O Zr C47 C46 -121.82(17) . . . . ?
O' Zr C47 C46 143.14(18) . . . . ?
C50 Zr C47 C46 -38.31(16) . . . . ?
C43 Zr C47 C46 74.4(3) . . . . ?
C41 Zr C47 C46 40.20(19) . . . . ?
C42 Zr C47 C46 70.9(2) . . . . ?
C45 Zr C47 C46 8.7(2) . . . . ?
C44 Zr C47 C46 3.9(3) . . . . ?
C48 Zr C47 C46 -115.5(3) . . . . ?
C49 Zr C47 C46 -78.44(18) . . . . ?
O Zr C47 C48 -6.3(2) . . . . ?
O' Zr C47 C48 -101.37(19) . . . . ?
C46 Zr C47 C48 115.5(3) . . . . ?
C50 Zr C47 C48 77.18(19) . . . . ?
C43 Zr C47 C48 -170.1(2) . . . . ?
C41 Zr C47 C48 155.69(18) . . . . ?
C42 Zr C47 C48 -173.64(17) . . . . ?
C45 Zr C47 C48 124.17(19) . . . . ?
C44 Zr C47 C48 119.4(2) . . . . ?
C49 Zr C47 C48 37.05(17) . . . . ?
C46 C47 C48 C49 -1.4(3) . . . . ?
Zr C47 C48 C49 -67.07(19) . . . . ?
C46 C47 C48 Zr 65.68(19) . . . . ?
O Zr C48 C47 174.54(19) . . . . ?
O' Zr C48 C47 74.60(19) . . . . ?
C46 Zr C48 C47 -36.78(17) . . . . ?
C50 Zr C48 C47 -78.2(2) . . . . ?
C43 Zr C48 C47 133.8(8) . . . . ?
C41 Zr C48 C47 -33.0(2) . . . . ?
C42 Zr C48 C47 11.6(3) . . . . ?
C45 Zr C48 C47 -77.6(2) . . . . ?
C44 Zr C48 C47 -121.9(2) . . . . ?
C49 Zr C48 C47 -114.7(3) . . . . ?
O Zr C48 C49 -70.77(18) . . . . ?
O' Zr C48 C49 -170.71(18) . . . . ?
C46 Zr C48 C49 77.91(19) . . . . ?
C50 Zr C48 C49 36.53(16) . . . . ?
C43 Zr C48 C49 -111.5(9) . . . . ?
C47 Zr C48 C49 114.7(3) . . . . ?
C41 Zr C48 C49 81.7(2) . . . . ?
C42 Zr C48 C49 126.3(2) . . . . ?
C45 Zr C48 C49 37.1(2) . . . . ?
C44 Zr C48 C49 -7.2(3) . . . . ?
C47 C48 C49 C50 1.3(3) . . . . ?
Zr C48 C49 C50 -64.89(19) . . . . ?
C47 C48 C49 Zr 66.23(19) . . . . ?
O Zr C49 C50 -138.66(18) . . . . ?
O' Zr C49 C50 126.14(17) . . . . ?
C46 Zr C49 C50 38.06(17) . . . . ?
C43 Zr C49 C50 -76.3(3) . . . . ?
C47 Zr C49 C50 78.52(19) . . . . ?
C41 Zr C49 C50 -6.4(2) . . . . ?
C42 Zr C49 C50 -4.9(3) . . . . ?
C45 Zr C49 C50 -36.86(19) . . . . ?
C44 Zr C49 C50 -68.4(2) . . . . ?
C48 Zr C49 C50 115.6(3) . . . . ?
O Zr C49 C48 105.73(19) . . . . ?
O' Zr C49 C48 10.5(2) . . . . ?
C46 Zr C49 C48 -77.6(2) . . . . ?
C50 Zr C49 C48 -115.6(3) . . . . ?
C43 Zr C49 C48 168.1(2) . . . . ?
C47 Zr C49 C48 -37.09(17) . . . . ?
C41 Zr C49 C48 -121.97(18) . . . . ?
C42 Zr C49 C48 -120.6(2) . . . . ?
C45 Zr C49 C48 -152.46(18) . . . . ?
C44 Zr C49 C48 175.95(17) . . . . ?
C48 C49 C50 C46 -0.8(3) . . . . ?
Zr C49 C50 C46 -66.20(19) . . . . ?
C48 C49 C50 Zr 65.43(19) . . . . ?
C47 C46 C50 C49 -0.1(3) . . . . ?
Zr C46 C50 C49 67.97(19) . . . . ?
C47 C46 C50 Zr -68.06(19) . . . . ?
O Zr C50 C49 41.63(18) . . . . ?
O' Zr C50 C49 -74.87(19) . . . . ?
C46 Zr C50 C49 -114.2(3) . . . . ?
C43 Zr C50 C49 138.81(17) . . . . ?
C47 Zr C50 C49 -76.80(19) . . . . ?
C41 Zr C50 C49 174.58(18) . . . . ?
C42 Zr C50 C49 177.41(17) . . . . ?
C45 Zr C50 C49 143.82(19) . . . . ?
C44 Zr C50 C49 122.72(18) . . . . ?
C48 Zr C50 C49 -36.61(17) . . . . ?
O Zr C50 C46 155.85(17) . . . . ?
O' Zr C50 C46 39.3(2) . . . . ?
C43 Zr C50 C46 -106.97(19) . . . . ?
C47 Zr C50 C46 37.42(17) . . . . ?
C41 Zr C50 C46 -71.20(19) . . . . ?
C42 Zr C50 C46 -68.4(2) . . . . ?
C45 Zr C50 C46 -101.96(19) . . . . ?
C44 Zr C50 C46 -123.06(18) . . . . ?
C48 Zr C50 C46 77.61(19) . . . . ?
C49 Zr C50 C46 114.2(3) . . . . ?
